data_7121431
loop_
_publ_author_name
'Weselski, Marek'
'Ksi\;a\.zek, Maria'
'Rokosz, Dominika'
'Dreczko, Agnieszka'
'Kusz, Joachim'
'Bronisz, Robert'

_publ_section_title
;
 Double spin transition in a two dimensional Fe(ii) coordination network.
;
_journal_issue 31
_journal_name_full 'Chemical communications (Cambridge, England)'
_journal_page_first 3895
_journal_page_last 3898
_journal_paper_doi 10.1039/c8cc01621f
_journal_volume 54
_journal_year 2018
_chemical_formula_moiety
;
C28 H46 Fe N14, 2(Cl O4), 4(C2 H3 N)
;
_chemical_formula_sum 'C36 H58 Cl2 Fe N18 O8'
_chemical_formula_weight 997.75
_space_group_crystal_system triclinic
_space_group_IT_number 2
_space_group_name_Hall '-P 1'
_space_group_name_H-M_alt 'P -1'
_symmetry_space_group_name_Hall '-P 1'
_symmetry_space_group_name_H-M 'P -1'
_atom_sites_solution_hydrogens geom
_audit_creation_method SHELXL-2014/7
_audit_update_record
;
2017-09-11 deposited with the CCDC.
2018-03-22 downloaded from the CCDC.
;
_cell_angle_alpha 63.100(19)
_cell_angle_beta 89.376(16)
_cell_angle_gamma 62.860(18)
_cell_formula_units_Z 1
_cell_length_a 11.706(2)
_cell_length_b 11.680(2)
_cell_length_c 11.898(2)
_cell_measurement_reflns_used 416
_cell_measurement_temperature 220(1)
_cell_measurement_theta_max 18.0440
_cell_measurement_theta_min 3.6760
_cell_volume 1251.2(5)
_computing_cell_refinement 'CrysAlisPro 1.171.38.41q (Rigaku OD, 2015)'
_computing_data_collection 'CrysAlisPro 1.171.38.41q (Rigaku OD, 2015)'
_computing_data_reduction 'CrysAlisPro 1.171.38.41q (Rigaku OD, 2015)'
_computing_structure_refinement 'SHELXL-2014/7 (Sheldrick, 2015)'
_computing_structure_solution 'SHELXS-2013 (Sheldrick, 2015)'
_diffrn_ambient_temperature 220(1)
_diffrn_detector_area_resol_mean 10.4498
_diffrn_measured_fraction_theta_full 0.693
_diffrn_measured_fraction_theta_max 0.693
_diffrn_measurement_device_type
;
SuperNova diffractometer (Agilent Technologies) with Atlas detector
;
_diffrn_measurement_method '\w scans'
_diffrn_radiation_type MoK\a
_diffrn_radiation_wavelength 0.71073
_diffrn_reflns_av_R_equivalents 0.1140
_diffrn_reflns_av_unetI/netI 0.1440
_diffrn_reflns_Laue_measured_fraction_full 0.693
_diffrn_reflns_Laue_measured_fraction_max 0.693
_diffrn_reflns_limit_h_max 13
_diffrn_reflns_limit_h_min -13
_diffrn_reflns_limit_k_max 12
_diffrn_reflns_limit_k_min -12
_diffrn_reflns_limit_l_max 13
_diffrn_reflns_limit_l_min -13
_diffrn_reflns_number 5086
_diffrn_reflns_point_group_measured_fraction_full 0.693
_diffrn_reflns_point_group_measured_fraction_max 0.693
_diffrn_reflns_theta_full 24.495
_diffrn_reflns_theta_max 24.495
_diffrn_reflns_theta_min 3.325
_diffrn_source 'micro-focus sealed X-ray tube'
_exptl_absorpt_coefficient_mu 0.472
_exptl_absorpt_correction_T_max 1.00000
_exptl_absorpt_correction_T_min 0.92071
_exptl_absorpt_correction_type multi-scan
_exptl_absorpt_process_details
;
CrysAlisPro 1.171.38.41q (Rigaku Oxford Diffraction, 2015)
Empirical absorption correction using spherical harmonics,
 implemented in SCALE3 ABSPACK scaling algorithm.
;
_exptl_crystal_density_diffrn 1.324
_exptl_crystal_description polyhedron
_exptl_crystal_F_000 524
_exptl_crystal_size_max 0.07
_exptl_crystal_size_mid 0.06
_exptl_crystal_size_min 0.03
_refine_diff_density_max 1.056
_refine_diff_density_min -0.487
_refine_diff_density_rms 0.091
_refine_ls_extinction_method none
_refine_ls_goodness_of_fit_ref 1.003
_refine_ls_hydrogen_treatment constr
_refine_ls_matrix_type full
_refine_ls_number_parameters 300
_refine_ls_number_reflns 2886
_refine_ls_number_restraints 51
_refine_ls_restrained_S_all 1.009
_refine_ls_R_factor_all 0.1748
_refine_ls_R_factor_gt 0.0949
_refine_ls_shift/su_max 0.000
_refine_ls_shift/su_mean 0.000
_refine_ls_structure_factor_coef Fsqd
_refine_ls_weighting_details 'w=1/[\s^2^(Fo^2^)+(0.1742P)^2^] where P=(Fo^2^+2Fc^2^)/3'
_refine_ls_weighting_scheme calc
_refine_ls_wR_factor_gt 0.2446
_refine_ls_wR_factor_ref 0.3115
_reflns_Friedel_coverage 0.000
_reflns_number_gt 1461
_reflns_number_total 2886
_reflns_threshold_expression 'I > 2\s(I)'
_cod_data_source_file c8cc01621f2.cif
_cod_data_source_block rb16_48_2_30_220k
_cod_depositor_comments 'Adding full bibliography for 7121429--7121435.cif.'
_cod_database_code 7121431
_shelx_shelxl_version_number 2014/7
_shelx_space_group_comment
;
The symmetry employed for this shelxl refinement is uniquely defined
by the following loop, which should always be used as a source of
symmetry information in preference to the above space-group names.
They are only intended as comments.
;

loop_
_space_group_symop_operation_xyz
'x, y, z'
'-x, -y, -z'

loop_
_atom_site_label
_atom_site_type_symbol
_atom_site_fract_x
_atom_site_fract_y
_atom_site_fract_z
_atom_site_U_iso_or_equiv
_atom_site_adp_type
_atom_site_occupancy
_atom_site_site_symmetry_order
_atom_site_calc_flag
_atom_site_refinement_flags_posn
_atom_site_refinement_flags_adp
_atom_site_refinement_flags_occupancy
Fe1 Fe 0.5000 0.0000 0.0000 0.0479(8) Uani 1 2 d S . P
N1 N 0.6299(8) -0.4323(8) 0.3162(8) 0.045(2) Uani 1 1 d . U .
N2 N 0.5833(8) -0.2844(8) 0.2625(8) 0.046(2) Uani 1 1 d . . .
N3 N 0.5594(8) -0.2298(8) 0.1339(8) 0.049(2) Uani 1 1 d . . .
C1 C 0.6686(10) -0.5227(11) 0.4583(10) 0.055(3) Uani 1 1 d . . .
H1A H 0.6790 -0.4666 0.4946 0.066 Uiso 1 1 calc R U .
H1B H 0.7545 -0.6131 0.4853 0.066 Uiso 1 1 calc R U .
C2 C 0.5665(10) -0.5671(11) 0.5141(10) 0.055(3) Uani 1 1 d . . .
H2A H 0.5545 -0.6213 0.4764 0.066 Uiso 1 1 calc R U .
H2B H 0.6005 -0.6341 0.6084 0.066 Uiso 1 1 calc R U .
C4 C 0.5915(9) -0.3406(11) 0.1086(9) 0.047(3) Uani 1 1 d . . .
H4 H 0.5848 -0.3305 0.0256 0.057 Uiso 1 1 calc R U .
C5 C 0.6358(10) -0.4712(11) 0.2253(10) 0.051(3) Uani 1 1 d . . .
C6 C 0.6951(12) -0.6303(11) 0.2576(11) 0.062(3) Uani 1 1 d . . .
H6A H 0.6565 -0.6782 0.3236 0.074 Uiso 1 1 calc R U .
H6B H 0.7906 -0.6832 0.2949 0.074 Uiso 1 1 calc R U .
C7 C 0.6726(13) -0.6443(13) 0.1407(11) 0.072(4) Uani 1 1 d . . .
H7A H 0.5789 -0.6045 0.1106 0.108 Uiso 1 1 calc R U .
H7B H 0.7215 -0.7483 0.1647 0.108 Uiso 1 1 calc R U .
H7C H 0.7031 -0.5890 0.0717 0.108 Uiso 1 1 calc R U .
N11 N 0.1257(9) 0.2117(10) 0.0716(10) 0.063(3) Uani 1 1 d . . .
N12 N 0.2118(9) 0.1903(10) -0.0037(9) 0.060(2) Uani 1 1 d . . .
N13 N 0.3260(8) 0.0776(9) 0.0745(8) 0.052(2) Uani 1 1 d . . .
C11 C -0.0120(10) 0.3346(12) 0.0110(12) 0.067(3) Uani 1 1 d . . .
H11A H -0.0716 0.2979 0.0482 0.081 Uiso 1 1 calc R U .
H11B H -0.0314 0.3704 -0.0824 0.081 Uiso 1 1 calc R U .
C12 C -0.0382(11) 0.4634(13) 0.0312(13) 0.076(4) Uani 1 1 d . . .
H12A H -0.1329 0.5378 -0.0034 0.091 Uiso 1 1 calc R U .
H12B H -0.0167 0.4262 0.1248 0.091 Uiso 1 1 calc R U .
C14 C 0.3160(11) 0.0247(11) 0.1995(11) 0.061(3) Uani 1 1 d . . .
H14 H 0.3844 -0.0575 0.2731 0.073 Uiso 1 1 calc R U .
C15 C 0.1866(12) 0.1136(12) 0.1998(12) 0.067(3) Uani 1 1 d . . .
C16 C 0.1145(14) 0.1085(13) 0.3056(12) 0.083(4) Uani 1 1 d . . .
H16A H 0.1151 0.1764 0.3321 0.099 Uiso 1 1 calc R U .
H16B H 0.0220 0.1438 0.2710 0.099 Uiso 1 1 calc R U .
C17 C 0.1723(15) -0.0405(14) 0.4199(12) 0.094(5) Uani 1 1 d . . .
H17A H 0.1643 -0.1063 0.3962 0.141 Uiso 1 1 calc R U .
H17B H 0.1258 -0.0357 0.4871 0.141 Uiso 1 1 calc R U .
H17C H 0.2651 -0.0784 0.4523 0.141 Uiso 1 1 calc R U .
N23 N 0.6066(9) -0.0015(9) 0.1497(10) 0.059(2) Uani 1 1 d . U .
C23 C 0.6423(13) -0.0156(13) 0.2450(12) 0.069(3) Uani 1 1 d . . .
C231 C 0.6902(17) -0.0382(17) 0.3673(14) 0.113(5) Uani 1 1 d . . .
H23A H 0.6500 0.0566 0.3646 0.169 Uiso 1 1 calc R U .
H23B H 0.7857 -0.0821 0.3852 0.169 Uiso 1 1 calc R U .
H23C H 0.6675 -0.1045 0.4354 0.169 Uiso 1 1 calc R U .
Cl1 Cl 0.3469(4) 0.3478(4) 0.2907(3) 0.0749(11) Uani 1 1 d . . .
O1 O 0.4513(12) 0.2501(14) 0.4020(12) 0.141(4) Uani 1 1 d . . .
O2 O 0.3753(18) 0.319(2) 0.1918(14) 0.201(7) Uani 1 1 d . . .
O3 O 0.2375(16) 0.346(2) 0.3151(17) 0.239(10) Uani 1 1 d . . .
O4 O 0.333(2) 0.4820(16) 0.2486(17) 0.229(9) Uani 1 1 d . . .
C99 C 0.131(3) 0.936(3) -0.063(2) 0.223(12) Uani 1 1 d D U .
N99 N 0.043(2) 1.022(3) -0.157(2) 0.247(11) Uani 1 1 d D U .
C98 C 0.2102(17) 0.839(2) 0.0739(17) 0.124(6) Uani 1 1 d D U .
H98A H 0.1528 0.8555 0.1309 0.187 Uiso 1 1 calc R U .
H98B H 0.2778 0.8620 0.0836 0.187 Uiso 1 1 calc R U .
H98C H 0.2519 0.7353 0.0965 0.187 Uiso 1 1 calc R U .
N88 N 0.9632(19) -0.628(3) 0.402(2) 0.177(7) Uani 1 1 d . U .
C89 C 0.9516(19) -0.505(3) 0.356(2) 0.134(7) Uani 1 1 d . U .
C88 C 0.953(3) -0.361(3) 0.320(2) 0.194(10) Uani 1 1 d . U .
H88A H 0.9557 -0.3514 0.3966 0.291 Uiso 1 1 calc R U .
H88B H 0.8736 -0.2758 0.2533 0.291 Uiso 1 1 calc R U .
H88C H 1.0305 -0.3654 0.2877 0.291 Uiso 1 1 calc R U .

loop_
_atom_site_aniso_label
_atom_site_aniso_U_11
_atom_site_aniso_U_22
_atom_site_aniso_U_33
_atom_site_aniso_U_23
_atom_site_aniso_U_13
_atom_site_aniso_U_12
Fe1 0.0593(14) 0.0256(12) 0.0442(14) -0.0076(11) 0.0121(11) -0.0206(11)
N1 0.053(5) 0.028(4) 0.045(5) -0.015(4) 0.018(4) -0.018(4)
N2 0.060(5) 0.032(5) 0.050(6) -0.017(5) 0.018(4) -0.030(4)
N3 0.060(5) 0.027(5) 0.050(6) -0.019(5) 0.018(5) -0.016(4)
C1 0.059(7) 0.035(6) 0.048(7) -0.009(6) 0.012(6) -0.019(5)
C2 0.065(7) 0.028(6) 0.041(6) 0.000(5) 0.006(6) -0.018(5)
C4 0.054(6) 0.042(7) 0.032(6) -0.008(6) 0.009(5) -0.025(5)
C5 0.065(7) 0.035(7) 0.046(7) -0.008(6) 0.019(6) -0.032(6)
C6 0.077(8) 0.031(6) 0.066(8) -0.015(6) 0.036(7) -0.028(6)
C7 0.096(9) 0.045(7) 0.072(8) -0.030(7) 0.026(7) -0.032(7)
N11 0.069(6) 0.030(5) 0.082(8) -0.022(6) 0.018(6) -0.026(5)
N12 0.059(6) 0.033(6) 0.068(6) -0.015(5) 0.012(6) -0.019(5)
N13 0.061(6) 0.026(5) 0.050(6) -0.008(5) 0.019(5) -0.019(5)
C11 0.043(6) 0.048(7) 0.084(9) -0.022(7) 0.012(6) -0.014(6)
C12 0.063(8) 0.043(8) 0.102(10) -0.028(8) 0.017(7) -0.022(6)
C14 0.066(8) 0.025(6) 0.061(8) -0.008(6) 0.014(6) -0.014(6)
C15 0.080(9) 0.027(6) 0.071(9) -0.015(7) 0.018(8) -0.021(6)
C16 0.097(10) 0.052(8) 0.063(8) -0.013(7) 0.030(8) -0.027(7)
C17 0.119(11) 0.063(9) 0.061(9) -0.016(8) 0.033(8) -0.033(8)
N23 0.072(6) 0.040(5) 0.050(5) -0.012(4) 0.016(5) -0.026(4)
C23 0.107(10) 0.052(8) 0.043(8) -0.019(7) 0.011(7) -0.043(7)
C231 0.142(14) 0.077(11) 0.094(12) -0.038(10) -0.006(10) -0.041(10)
Cl1 0.089(3) 0.055(2) 0.071(2) -0.0218(19) 0.016(2) -0.0389(19)
O1 0.141(10) 0.126(10) 0.109(9) -0.040(8) -0.006(8) -0.053(9)
O2 0.264(18) 0.29(2) 0.134(12) -0.146(14) 0.081(12) -0.161(17)
O3 0.139(12) 0.29(2) 0.174(15) -0.014(14) 0.040(11) -0.122(14)
O4 0.35(3) 0.084(10) 0.200(16) -0.039(11) -0.003(16) -0.101(13)
C99 0.222(15) 0.221(15) 0.230(15) -0.115(11) 0.058(10) -0.113(10)
N99 0.272(14) 0.251(14) 0.238(14) -0.129(10) 0.053(9) -0.142(10)
C98 0.128(9) 0.111(9) 0.148(10) -0.060(7) 0.023(7) -0.076(7)
N88 0.154(10) 0.192(11) 0.183(11) -0.097(8) 0.058(8) -0.083(8)
C89 0.119(10) 0.151(11) 0.116(9) -0.076(8) 0.040(7) -0.050(7)
C88 0.200(13) 0.189(13) 0.190(13) -0.105(10) 0.031(9) -0.086(9)

loop_
_atom_type_symbol
_atom_type_description
_atom_type_scat_dispersion_real
_atom_type_scat_dispersion_imag
_atom_type_scat_source
C C 0.0033 0.0016 'International Tables Vol C Tables 4.2.6.8 and 6.1.1.4'
H H 0.0000 0.0000 'International Tables Vol C Tables 4.2.6.8 and 6.1.1.4'
N N 0.0061 0.0033 'International Tables Vol C Tables 4.2.6.8 and 6.1.1.4'
O O 0.0106 0.0060 'International Tables Vol C Tables 4.2.6.8 and 6.1.1.4'
Cl Cl 0.1484 0.1585 'International Tables Vol C Tables 4.2.6.8 and 6.1.1.4'
Fe Fe 0.3463 0.8444 'International Tables Vol C Tables 4.2.6.8 and 6.1.1.4'

loop_
_geom_angle_atom_site_label_1
_geom_angle_atom_site_label_2
_geom_angle_atom_site_label_3
_geom_angle
_geom_angle_site_symmetry_1
_geom_angle_site_symmetry_3
N3 Fe1 N3 180.0 . 2_655
N3 Fe1 N23 89.0(3) . .
N3 Fe1 N23 91.0(3) 2_655 .
N3 Fe1 N23 91.0(3) . 2_655
N3 Fe1 N23 89.0(3) 2_655 2_655
N23 Fe1 N23 180.0 . 2_655
N3 Fe1 N13 88.7(3) . 2_655
N3 Fe1 N13 91.3(3) 2_655 2_655
N23 Fe1 N13 93.0(3) . 2_655
N23 Fe1 N13 87.0(3) 2_655 2_655
N3 Fe1 N13 91.3(3) . .
N3 Fe1 N13 88.7(3) 2_655 .
N23 Fe1 N13 87.0(3) . .
N23 Fe1 N13 93.0(3) 2_655 .
N13 Fe1 N13 180.0 2_655 .
C5 N1 N2 111.8(8) . .
C5 N1 C1 130.7(8) . .
N2 N1 C1 117.5(8) . .
N3 N2 N1 105.4(7) . .
N2 N3 C4 109.7(8) . .
N2 N3 Fe1 121.2(6) . .
C4 N3 Fe1 128.7(6) . .
N1 C1 C2 112.5(9) . .
N1 C1 H1A 109.1 . .
C2 C1 H1A 109.1 . .
N1 C1 H1B 109.1 . .
C2 C1 H1B 109.1 . .
H1A C1 H1B 107.8 . .
C2 C2 C1 112.2(10) 2_646 .
C2 C2 H2A 109.2 2_646 .
C1 C2 H2A 109.2 . .
C2 C2 H2B 109.2 2_646 .
C1 C2 H2B 109.2 . .
H2A C2 H2B 107.9 . .
N3 C4 C5 108.3(9) . .
N3 C4 H4 125.8 . .
C5 C4 H4 125.8 . .
N1 C5 C4 104.7(9) . .
N1 C5 C6 123.0(9) . .
C4 C5 C6 131.9(10) . .
C5 C6 C7 113.0(9) . .
C5 C6 H6A 109.0 . .
C7 C6 H6A 109.0 . .
C5 C6 H6B 109.0 . .
C7 C6 H6B 109.0 . .
H6A C6 H6B 107.8 . .
C6 C7 H7A 109.5 . .
C6 C7 H7B 109.5 . .
H7A C7 H7B 109.5 . .
C6 C7 H7C 109.5 . .
H7A C7 H7C 109.5 . .
H7B C7 H7C 109.5 . .
N12 N11 C15 111.3(9) . .
N12 N11 C11 119.7(10) . .
C15 N11 C11 128.9(10) . .
N13 N12 N11 106.8(9) . .
N12 N13 C14 110.2(8) . .
N12 N13 Fe1 121.1(7) . .
C14 N13 Fe1 128.7(7) . .
N11 C11 C12 112.0(9) . .
N11 C11 H11A 109.2 . .
C12 C11 H11A 109.2 . .
N11 C11 H11B 109.2 . .
C12 C11 H11B 109.2 . .
H11A C11 H11B 107.9 . .
C12 C12 C11 114.1(12) 2_565 .
C12 C12 H12A 108.7 2_565 .
C11 C12 H12A 108.7 . .
C12 C12 H12B 108.7 2_565 .
C11 C12 H12B 108.7 . .
H12A C12 H12B 107.6 . .
N13 C14 C15 108.1(10) . .
N13 C14 H14 126.0 . .
C15 C14 H14 126.0 . .
N11 C15 C14 103.6(9) . .
N11 C15 C16 123.0(11) . .
C14 C15 C16 133.2(12) . .
C17 C16 C15 113.2(10) . .
C17 C16 H16A 108.9 . .
C15 C16 H16A 108.9 . .
C17 C16 H16B 108.9 . .
C15 C16 H16B 108.9 . .
H16A C16 H16B 107.7 . .
C16 C17 H17A 109.5 . .
C16 C17 H17B 109.5 . .
H17A C17 H17B 109.5 . .
C16 C17 H17C 109.5 . .
H17A C17 H17C 109.5 . .
H17B C17 H17C 109.5 . .
C23 N23 Fe1 162.1(9) . .
N23 C23 C231 178.2(14) . .
C23 C231 H23A 109.5 . .
C23 C231 H23B 109.5 . .
H23A C231 H23B 109.5 . .
C23 C231 H23C 109.5 . .
H23A C231 H23C 109.5 . .
H23B C231 H23C 109.5 . .
O3 Cl1 O4 112.2(14) . .
O3 Cl1 O2 109.2(13) . .
O4 Cl1 O2 105.2(11) . .
O3 Cl1 O1 111.7(9) . .
O4 Cl1 O1 105.6(10) . .
O2 Cl1 O1 112.7(10) . .
N99 C99 C98 163(3) . .
C99 C98 H98A 109.5 . .
C99 C98 H98B 109.5 . .
H98A C98 H98B 109.5 . .
C99 C98 H98C 109.5 . .
H98A C98 H98C 109.5 . .
H98B C98 H98C 109.5 . .
N88 C89 C88 170(2) . .
C89 C88 H88A 109.5 . .
C89 C88 H88B 109.5 . .
H88A C88 H88B 109.5 . .
C89 C88 H88C 109.5 . .
H88A C88 H88C 109.5 . .
H88B C88 H88C 109.5 . .

loop_
_geom_bond_atom_site_label_1
_geom_bond_atom_site_label_2
_geom_bond_distance
_geom_bond_site_symmetry_2
Fe1 N3 2.163(8) .
Fe1 N3 2.163(8) 2_655
Fe1 N23 2.175(11) .
Fe1 N23 2.176(11) 2_655
Fe1 N13 2.182(8) 2_655
Fe1 N13 2.182(8) .
N1 C5 1.340(12) .
N1 N2 1.356(10) .
N1 C1 1.465(12) .
N2 N3 1.338(11) .
N3 C4 1.346(12) .
C1 C2 1.541(14) .
C1 H1A 0.9800 .
C1 H1B 0.9800 .
C2 C2 1.517(19) 2_646
C2 H2A 0.9800 .
C2 H2B 0.9800 .
C4 C5 1.379(13) .
C4 H4 0.9400 .
C5 C6 1.505(14) .
C6 C7 1.511(15) .
C6 H6A 0.9800 .
C6 H6B 0.9800 .
C7 H7A 0.9700 .
C7 H7B 0.9700 .
C7 H7C 0.9700 .
N11 N12 1.353(12) .
N11 C15 1.358(14) .
N11 C11 1.469(14) .
N12 N13 1.303(11) .
N13 C14 1.355(12) .
C11 C12 1.523(15) .
C11 H11A 0.9800 .
C11 H11B 0.9800 .
C12 C12 1.48(2) 2_565
C12 H12A 0.9800 .
C12 H12B 0.9800 .
C14 C15 1.393(15) .
C14 H14 0.9400 .
C15 C16 1.502(15) .
C16 C17 1.463(17) .
C16 H16A 0.9800 .
C16 H16B 0.9800 .
C17 H17A 0.9700 .
C17 H17B 0.9700 .
C17 H17C 0.9700 .
N23 C23 1.125(13) .
C23 C231 1.427(18) .
C231 H23A 0.9700 .
C231 H23B 0.9700 .
C231 H23C 0.9700 .
Cl1 O3 1.315(14) .
Cl1 O4 1.341(14) .
Cl1 O2 1.360(12) .
Cl1 O1 1.394(12) .
C99 N99 1.177(10) .
C99 C98 1.482(10) .
C98 H98A 0.9700 .
C98 H98B 0.9700 .
C98 H98C 0.9700 .
N88 C89 1.22(3) .
C89 C88 1.55(3) .
C88 H88A 0.9700 .
C88 H88B 0.9700 .
C88 H88C 0.9700 .

loop_
_geom_torsion_atom_site_label_1
_geom_torsion_atom_site_label_2
_geom_torsion_atom_site_label_3
_geom_torsion_atom_site_label_4
_geom_torsion
_geom_torsion_site_symmetry_4
C5 N1 N2 N3 0.0(10) .
C1 N1 N2 N3 178.2(8) .
N1 N2 N3 C4 -0.6(10) .
N1 N2 N3 Fe1 -174.2(5) .
C5 N1 C1 C2 -77.4(12) .
N2 N1 C1 C2 104.8(10) .
N1 C1 C2 C2 -63.6(14) 2_646
N2 N3 C4 C5 0.9(11) .
Fe1 N3 C4 C5 174.0(6) .
N2 N1 C5 C4 0.5(11) .
C1 N1 C5 C4 -177.4(9) .
N2 N1 C5 C6 174.4(9) .
C1 N1 C5 C6 -3.5(16) .
N3 C4 C5 N1 -0.9(11) .
N3 C4 C5 C6 -174.0(11) .
N1 C5 C6 C7 171.7(9) .
C4 C5 C6 C7 -16.3(17) .
C15 N11 N12 N13 1.6(11) .
C11 N11 N12 N13 178.5(8) .
N11 N12 N13 C14 0.1(11) .
N11 N12 N13 Fe1 -179.1(6) .
N12 N11 C11 C12 -104.7(11) .
C15 N11 C11 C12 71.6(14) .
N11 C11 C12 C12 63.9(17) 2_565
N12 N13 C14 C15 -1.7(12) .
Fe1 N13 C14 C15 177.5(7) .
N12 N11 C15 C14 -2.5(12) .
C11 N11 C15 C14 -179.1(10) .
N12 N11 C15 C16 -178.1(10) .
C11 N11 C15 C16 5.3(18) .
N13 C14 C15 N11 2.5(12) .
N13 C14 C15 C16 177.5(12) .
N11 C15 C16 C17 149.5(13) .
C14 C15 C16 C17 -25(2) .
